data_2022177
loop_
_publ_author_name
'Deng, Qianjun'
'Wang, Jiming'
'Li, Guangzhao'
'Zhang, Shuhua'

_publ_section_title
;
 Synthesis, structure and magnetism of a new ionic pentanuclear iron
 cluster
;
_journal_coeditor_code YO3074
_journal_issue 7
_journal_name_full 'Acta Crystallographica Section C'
_journal_page_first
;
;
_journal_paper_doi 10.1107/S205322962000861X
_journal_volume 76
_journal_year 2020
_chemical_formula_iupac '(C6 H16 N) [Fe5 (C8 H4 Cl N5 O)4 (C H2 N5)4 O2], C2 H3 N, H2 O'
_chemical_formula_moiety 'C6 H16 N +, C36 H24 Cl4 Fe5 N40 O6 -, C2 H3 N, H2 O'
_chemical_formula_sum 'C44 H45 Cl4 Fe5 N42 O7'
_chemical_formula_weight 1695.27
_chemical_name_systematic
;Triethylazanium
tetrakis(\m~2~-5-amino-1,2,3,4-tetrazolido)tetrakis(\m~3~-4-chloro-2-{[(1<i>H</i>-tetrazol-1-id-5-yl)imino]methyl}phenolato)di-\m~3~-oxido-pentairon(III) acetonitrile monosolvate monohydrate
;
_space_group_crystal_system monoclinic
_space_group_IT_number 14
_space_group_name_Hall '-P 2yn'
_space_group_name_H-M_alt 'P 1 21/n 1'
_atom_sites_solution_hydrogens mixed
_audit_creation_method SHELXL-2014
_cell_angle_alpha 90
_cell_angle_beta 98.393(2)
_cell_angle_gamma 90
_cell_formula_units_Z 4
_cell_length_a 11.2862(3)
_cell_length_b 29.3083(8)
_cell_length_c 19.6024(6)
_cell_measurement_reflns_used 11461
_cell_measurement_temperature 293(2)
_cell_measurement_theta_max 27.6050
_cell_measurement_theta_min 3.6980
_cell_volume 6414.6(3)
_computing_cell_refinement
;
CrysAlis PRO (Rigaku OD, 2019)
;
_computing_data_collection
;
CrysAlis PRO (Rigaku OD, 2019)
;
_computing_data_reduction
;
CrysAlis PRO (Rigaku OD, 2019)
;
_computing_molecular_graphics
;
SHELXTL (Sheldrick, 2015b)
;
_computing_publication_material
;
SHELXL2018 (Sheldrick, 2015b)
;
_computing_structure_refinement
;
SHELXL2018 (Sheldrick, 2015b), OLEX2 (Dolomanov <i>et al.</i>,
2009), olex2.refine (Bourhis <i>et al.</i>,  2015)
;
_computing_structure_solution
;
SHELXT (Sheldrick, 2015a)
;
_diffrn_ambient_temperature 293(2)
_diffrn_detector_area_resol_mean 15.9784
_diffrn_measured_fraction_theta_full 0.971
_diffrn_measured_fraction_theta_max 0.998
_diffrn_measurement_device_type 'Rigaku OD SuperNova Single source diffractometer with an Eos detector'
_diffrn_measurement_method 'phi and omega scans'
_diffrn_radiation_type MoK\a
_diffrn_radiation_wavelength 0.71073
_diffrn_reflns_av_R_equivalents 0.0413
_diffrn_reflns_av_unetI/netI 0.0426
_diffrn_reflns_limit_h_max 13
_diffrn_reflns_limit_h_min -13
_diffrn_reflns_limit_k_max 34
_diffrn_reflns_limit_k_min -34
_diffrn_reflns_limit_l_max 23
_diffrn_reflns_limit_l_min -23
_diffrn_reflns_number 41127
_diffrn_reflns_theta_full 25.242
_diffrn_reflns_theta_max 25.009
_diffrn_reflns_theta_min 3.326
_diffrn_standards_decay_% 0
_diffrn_standards_interval_count 0
_diffrn_standards_interval_time 0
_diffrn_standards_number 0
_exptl_absorpt_coefficient_mu 1.356
_exptl_absorpt_correction_T_max 0.806
_exptl_absorpt_correction_T_min 0.741
_exptl_absorpt_correction_type multi-scan
_exptl_absorpt_process_details
;
(CrysAlis PRO; Rigaku OD, 2019)
;
_exptl_crystal_colour 'Bright black'
_exptl_crystal_density_diffrn 1.755
_exptl_crystal_description prism
_exptl_crystal_F_000 3428
_exptl_crystal_size_max 0.23
_exptl_crystal_size_mid 0.19
_exptl_crystal_size_min 0.16
_refine_diff_density_max 0.873
_refine_diff_density_min -0.609
_refine_ls_extinction_method none
_refine_ls_goodness_of_fit_ref 1.008
_refine_ls_hydrogen_treatment constr
_refine_ls_matrix_type full
_refine_ls_number_parameters 942
_refine_ls_number_reflns 11282
_refine_ls_number_restraints 66
_refine_ls_restrained_S_all 1.010
_refine_ls_R_factor_all 0.0765
_refine_ls_R_factor_gt 0.0536
_refine_ls_shift/su_max 0.001
_refine_ls_shift/su_mean 0.000
_refine_ls_structure_factor_coef Fsqd
_refine_ls_weighting_details 'w=1/[\s^2^(Fo^2^)+(0.0967P)^2^+14.1292P] where P=(Fo^2^+2Fc^2^)/3'
_refine_ls_weighting_scheme calc
_refine_ls_wR_factor_gt 0.1480
_refine_ls_wR_factor_ref 0.1746
_reflns_number_gt 8624
_reflns_number_total 11282
_reflns_threshold_expression 'I > 2\s(I)'
_cod_data_source_file yo3074sup1.cif
_cod_data_source_block I
_cod_original_sg_symbol_H-M 'P 21/n'
_cod_database_code 2022177
_shelx_space_group_comment
;
The symmetry employed for this shelxl refinement is uniquely defined
by the following loop, which should always be used as a source of
symmetry information in preference to the above space-group names.
They are only intended as comments.
;
_shelxl_version_number 2.014

loop_
_space_group_symop_operation_xyz
'x, y, z'
'-x+1/2, y+1/2, -z+1/2'
'-x, -y, -z'
'x-1/2, -y-1/2, z-1/2'

loop_
_atom_site_type_symbol
_atom_site_label
_atom_site_fract_x
_atom_site_fract_y
_atom_site_fract_z
_atom_site_U_iso_or_equiv
_atom_site_adp_type
_atom_site_calc_flag
_atom_site_occupancy
_atom_site_disorder_assembly
_atom_site_disorder_group
Fe Fe1 0.41940(6) 0.30919(2) 0.20281(4) 0.03719(19) Uani d 1 . .
Cl Cl1 1.00954(16) 0.28073(8) 0.11593(13) 0.0938(7) Uani d 1 . .
O O1 0.4983(3) 0.28539(13) 0.13112(18) 0.0459(9) Uani d 1 . .
N N1 0.5401(4) 0.36763(14) 0.2045(2) 0.0368(9) Uani d 1 . .
C C1 0.5182(4) 0.41023(16) 0.2327(2) 0.0329(10) Uani d 1 . .
Fe Fe2 0.31230(7) 0.28437(2) 0.34661(4) 0.0386(2) Uani d 1 . .
Cl Cl2 -0.0188(2) 0.11173(7) 0.51002(13) 0.0957(7) Uani d 1 . .
O O2 0.3332(3) 0.32735(11) 0.27598(16) 0.0351(7) Uani d 1 . .
N N2 0.4177(3) 0.41894(13) 0.2569(2) 0.0319(8) Uani d 1 . .
C C2 0.6450(5) 0.36249(18) 0.1848(3) 0.0406(12) Uani d 1 . .
H H2 0.6980 0.3868 0.1928 0.049 Uiso calc 1 . .
Fe Fe3 0.26109(6) 0.38498(2) 0.27349(3) 0.03139(18) Uani d 1 . .
Cl Cl3 0.34363(19) 0.63157(6) 0.62415(9) 0.0753(5) Uani d 1 . .
O O3 0.3164(3) 0.23882(13) 0.4152(2) 0.0533(10) Uani d 1 . .
N N3 0.4280(3) 0.46274(13) 0.2793(2) 0.0335(9) Uani d 1 . .
C C3 0.6863(5) 0.3234(2) 0.1522(3) 0.0451(13) Uani d 1 . .
Fe Fe4 0.27481(6) 0.49355(2) 0.31801(3) 0.03286(18) Uani d 1 . .
Cl Cl4 -0.34703(17) 0.51879(7) -0.09080(8) 0.0755(5) Uani d 1 . .
O O4 0.1900(3) 0.44339(11) 0.27279(16) 0.0326(7) Uani d 1 . .
N N4 0.5315(4) 0.47874(15) 0.2685(2) 0.0446(11) Uani d 1 . .
C C4 0.6119(5) 0.28650(19) 0.1262(3) 0.0422(12) Uani d 1 . .
Fe Fe5 0.02991(6) 0.45325(2) 0.22644(3) 0.03444(19) Uani d 1 . .
O O5 0.3621(3) 0.54543(12) 0.35688(17) 0.0416(8) Uani d 1 . .
N N5 0.5902(4) 0.44670(15) 0.2386(2) 0.0447(10) Uani d 1 . .
C C5 0.6620(5) 0.2504(2) 0.0925(3) 0.0516(14) Uani d 1 . .
H H5 0.6127 0.2273 0.0720 0.062 Uiso calc 1 . .
O O6 -0.1326(3) 0.46345(14) 0.18686(17) 0.0454(9) Uani d 1 . .
N N6 0.1184(4) 0.28887(14) 0.3511(2) 0.0403(10) Uani d 1 . .
C C6 0.7832(6) 0.2489(2) 0.0897(3) 0.0593(16) Uani d 1 . .
H H6 0.8159 0.2243 0.0691 0.071 Uiso calc 1 . .
N N7 0.0921(3) 0.35967(14) 0.2907(2) 0.0350(9) Uani d 1 . .
C C7 0.8557(6) 0.2840(2) 0.1175(3) 0.0605(17) Uani d 1 . .
O O7 -0.3731(5) 0.5687(2) 0.3614(3) 0.0975(18) Uani d 1 . .
H H7A -0.4142 0.5780 0.3270 0.146 Uiso d 1 . .
H H7B -0.3132 0.5848 0.3722 0.146 Uiso d 1 . .
N N8 -0.0016(4) 0.38750(15) 0.2702(2) 0.0383(10) Uani d 1 . .
C C8 0.8082(5) 0.3211(2) 0.1459(3) 0.0549(15) Uani d 1 . .
H H8 0.8579 0.3454 0.1613 0.066 Uiso calc 1 . .
N N9 -0.0999(4) 0.36907(18) 0.2876(3) 0.0533(12) Uani d 1 . .
C C9 0.0470(5) 0.32472(18) 0.3208(3) 0.0408(12) Uani d 1 . .
N N10 -0.0708(4) 0.32938(18) 0.3194(3) 0.0571(13) Uani d 1 . .
C C10 0.0624(5) 0.25876(18) 0.3832(3) 0.0479(13) Uani d 1 . .
H H10 -0.0189 0.2637 0.3835 0.057 Uiso calc 1 . .
N N11 0.3260(4) 0.46264(13) 0.4211(2) 0.0358(9) Uani d 1 . .
C C11 0.1132(6) 0.21851(18) 0.4183(3) 0.0499(14) Uani d 1 . .
N N12 0.3170(3) 0.38577(13) 0.38234(19) 0.0327(9) Uani d 1 . .
C C12 0.2363(6) 0.20986(18) 0.4297(3) 0.0494(14) Uani d 1 . .
N N13 0.3262(4) 0.34435(14) 0.4130(2) 0.0382(9) Uani d 1 . .
C C13 0.2761(7) 0.1681(2) 0.4607(4) 0.0692(19) Uani d 1 . .
H H13 0.3571 0.1608 0.4660 0.083 Uiso calc 1 . .
N N14 0.3397(4) 0.34980(15) 0.4797(2) 0.0468(11) Uani d 1 . .
C C14 0.1967(7) 0.1381(2) 0.4831(4) 0.0704(19) Uani d 1 . .
H H14 0.2236 0.1106 0.5035 0.084 Uiso calc 1 . .
N N15 0.3404(4) 0.39454(15) 0.4942(2) 0.0478(11) Uani d 1 . .
C C15 0.0765(7) 0.1491(2) 0.4752(4) 0.0677(19) Uani d 1 . .
N N16 0.0487(4) 0.42303(14) 0.1252(2) 0.0384(9) Uani d 1 . .
C C16 0.0329(7) 0.1885(2) 0.4427(3) 0.0627(17) Uani d 1 . .
H H16 -0.0486 0.1950 0.4369 0.075 Uiso calc 1 . .
N N17 0.2155(4) 0.37604(14) 0.1654(2) 0.0363(9) Uani d 1 . .
C C17 0.3263(4) 0.41544(17) 0.4331(2) 0.0349(11) Uani d 1 . .
N N18 0.2821(4) 0.34534(15) 0.1365(2) 0.0400(10) Uani d 1 . .
C C18 0.3408(5) 0.48841(18) 0.4760(3) 0.0439(12) Uani d 1 . .
H H18 0.3455 0.4737 0.5183 0.053 Uiso calc 1 . .
N N19 0.2425(4) 0.34304(19) 0.0701(2) 0.0564(13) Uani d 1 . .
C C19 0.3504(5) 0.53648(17) 0.4773(3) 0.0408(12) Uani d 1 . .
N N20 0.1511(5) 0.37151(19) 0.0551(2) 0.0593(14) Uani d 1 . .
C C20 0.3618(4) 0.56385(17) 0.4187(3) 0.0391(11) Uani d 1 . .
N N21 0.5383(4) 0.27773(15) 0.2862(2) 0.0450(11) Uani d 1 . .
C C21 0.3745(5) 0.61070(18) 0.4273(3) 0.0496(14) Uani d 1 . .
H H21 0.3862 0.6287 0.3898 0.060 Uiso calc 1 . .
N N22 0.6443(5) 0.26012(19) 0.2880(3) 0.0613(14) Uani d 1 . .
C C22 0.3702(6) 0.6312(2) 0.4899(3) 0.0548(15) Uani d 1 . .
H H22 0.3777 0.6627 0.4944 0.066 Uiso calc 1 . .
N N23 0.6766(5) 0.2401(2) 0.3503(3) 0.0741(17) Uani d 1 . .
C C23 0.3544(5) 0.6043(2) 0.5470(3) 0.0528(14) Uani d 1 . .
N N24 0.4962(4) 0.27067(15) 0.3466(2) 0.0424(10) Uani d 1 . .
C C24 0.3482(5) 0.55804(19) 0.5421(3) 0.0487(13) Uani d 1 . .
H H24 0.3424 0.5405 0.5810 0.058 Uiso calc 1 . .
N N25 0.5830(6) 0.2344(2) 0.4502(3) 0.0830(19) Uani d 1 . .
H H25A 0.6435 0.2203 0.4725 0.100 Uiso calc 1 . .
H H25B 0.5213 0.2401 0.4699 0.100 Uiso calc 1 . .
C C25 0.1372(5) 0.39184(18) 0.1145(3) 0.0412(12) Uani d 1 . .
N N26 0.2707(4) 0.23936(15) 0.2606(2) 0.0453(11) Uani d 1 . .
C C26 -0.0171(5) 0.43764(19) 0.0693(3) 0.0431(12) Uani d 1 . .
H H26 0.0068 0.4294 0.0275 0.052 Uiso calc 1 . .
C C27 -0.1224(5) 0.46505(18) 0.0659(3) 0.0409(12) Uani d 1 . .
N N27 0.2163(6) 0.20047(19) 0.2543(3) 0.0734(12) Uani d 1 . .
C C28 -0.1803(4) 0.47505(19) 0.1242(3) 0.0409(12) Uani d 1 . .
N N28 0.2215(6) 0.18469(19) 0.1907(3) 0.0734(12) Uani d 1 . .
N N29 0.3145(4) 0.25004(15) 0.2019(2) 0.0466(11) Uani d 1 . .
C C29 -0.2919(5) 0.4954(2) 0.1119(3) 0.0485(13) Uani d 1 . .
H H29 -0.3338 0.5003 0.1488 0.058 Uiso calc 1 . .
N N30 0.3074(6) 0.2132(2) 0.0948(3) 0.086(2) Uani d 1 . .
H H30A 0.3459 0.2350 0.0785 0.104 Uiso calc 1 . .
H H30B 0.2846 0.1899 0.0695 0.104 Uiso calc 1 . .
C C30 -0.3424(5) 0.5086(2) 0.0474(3) 0.0511(14) Uani d 1 . .
H H30 -0.4171 0.5226 0.0408 0.061 Uiso calc 1 . .
N N31 0.1061(4) 0.50810(15) 0.3523(2) 0.0418(10) Uani d 1 . .
C C31 -0.2818(5) 0.5011(2) -0.0087(3) 0.0486(13) Uani d 1 . .
N N32 0.0759(4) 0.5352(2) 0.3990(3) 0.0625(15) Uani d 1 . .
C C32 -0.1761(5) 0.4793(2) 0.0000(3) 0.0494(14) Uani d 1 . .
H H32 -0.1377 0.4735 -0.0380 0.059 Uiso calc 1 . .
N N33 -0.0438(5) 0.5363(2) 0.3949(3) 0.0683(16) Uani d 1 . .
C C33 0.5850(6) 0.2474(2) 0.3850(3) 0.0588(16) Uani d 1 . .
N N34 0.0045(4) 0.49026(15) 0.3146(2) 0.0381(9) Uani d 1 . .
C C34 0.2824(6) 0.2156(2) 0.1606(3) 0.0626(17) Uani d 1 . .
N N35 -0.2011(4) 0.5002(2) 0.3217(3) 0.0705(17) Uani d 1 . .
H H35A -0.2225 0.4821 0.2876 0.085 Uiso calc 1 . .
H H35B -0.2544 0.5131 0.3423 0.085 Uiso calc 1 . .
C C35 0.2252(5) 0.57096(18) 0.1992(3) 0.0449(13) Uani d 1 . .
N N36 0.1048(4) 0.51459(15) 0.1923(2) 0.0401(10) Uani d 1 . .
C C36 -0.0850(5) 0.5083(2) 0.3425(3) 0.0494(14) Uani d 1 . .
N N37 0.0619(5) 0.54431(17) 0.1466(2) 0.0529(12) Uani d 1 . .
C C37 0.194(2) 0.3940(12) -0.1808(14) 0.141(6) Uani d 0.484(10) A 2
H H37A 0.1231 0.4091 -0.2040 0.169 Uiso calc 0.484(10) A 2
H H37B 0.2597 0.4157 -0.1773 0.169 Uiso calc 0.484(10) A 2
C C37' 0.233(2) 0.3846(11) -0.1770(13) 0.141(6) Uani d 0.516(10) A 1
H H37C 0.2024 0.4120 -0.2011 0.169 Uiso calc 0.516(10) A 1
H H37D 0.3197 0.3861 -0.1709 0.169 Uiso calc 0.516(10) A 1
N N38 0.1345(5) 0.58063(18) 0.1491(3) 0.0639(14) Uani d 1 . .
C C38 0.173(13) 0.380(3) -0.107(2) 0.137(10) Uani d 0.484(10) A 2
H H38A 0.1023 0.3619 -0.1103 0.206 Uiso calc 0.484(10) A 2
H H38B 0.1626 0.4075 -0.0813 0.206 Uiso calc 0.484(10) A 2
H H38C 0.2407 0.3636 -0.0852 0.206 Uiso calc 0.484(10) A 2
C C38' 0.192(11) 0.384(2) -0.105(2) 0.137(10) Uani d 0.516(10) A 1
H H38D 0.1095 0.3752 -0.1098 0.206 Uiso calc 0.516(10) A 1
H H38E 0.2012 0.4141 -0.0854 0.206 Uiso calc 0.516(10) A 1
H H38F 0.2401 0.3629 -0.0759 0.206 Uiso calc 0.516(10) A 1
N N39 0.2094(4) 0.53055(14) 0.2282(2) 0.0382(9) Uani d 1 . .
C C39 0.3483(13) 0.3569(7) -0.2244(10) 0.117(5) Uani d 0.484(10) A 2
H H39A 0.3901 0.3665 -0.1799 0.140 Uiso calc 0.484(10) A 2
H H39B 0.3649 0.3790 -0.2585 0.140 Uiso calc 0.484(10) A 2
C C39' 0.2622(15) 0.3437(7) -0.2752(10) 0.117(5) Uani d 0.516(10) A 1
H H39C 0.2694 0.3745 -0.2926 0.140 Uiso calc 0.516(10) A 1
H H39D 0.2163 0.3262 -0.3118 0.140 Uiso calc 0.516(10) A 1
N N40 0.3217(5) 0.59789(18) 0.2180(3) 0.0645(15) Uani d 1 . .
H H40A 0.3772 0.5893 0.2502 0.077 Uiso calc 1 . .
H H40B 0.3276 0.6236 0.1976 0.077 Uiso calc 1 . .
C C40 0.396(3) 0.3097(9) -0.243(2) 0.135(7) Uani d 0.484(10) A 2
H H40C 0.3864 0.3064 -0.2919 0.202 Uiso calc 0.484(10) A 2
H H40D 0.3512 0.2862 -0.2236 0.202 Uiso calc 0.484(10) A 2
H H40E 0.4789 0.3072 -0.2240 0.202 Uiso calc 0.484(10) A 2
C C40' 0.389(2) 0.3230(11) -0.2606(18) 0.135(7) Uani d 0.516(10) A 1
H H40F 0.4365 0.3343 -0.2936 0.202 Uiso calc 0.516(10) A 1
H H40G 0.3834 0.2903 -0.2639 0.202 Uiso calc 0.516(10) A 1
H H40H 0.4254 0.3314 -0.2150 0.202 Uiso calc 0.516(10) A 1
N N41 0.2219(15) 0.3560(8) -0.2219(9) 0.103(4) Uani d 0.484(10) A 2
H H41 0.1988 0.3282 -0.2008 0.124 Uiso d 0.484(10) A 2
C C41 0.1588(15) 0.3621(9) -0.2902(10) 0.147(7) Uani d 0.484(10) A 2
H H41A 0.1931 0.3424 -0.3220 0.177 Uiso calc 0.484(10) A 2
H H41B 0.1671 0.3935 -0.3046 0.177 Uiso calc 0.484(10) A 2
N N41' 0.1951(15) 0.3460(8) -0.2190(9) 0.103(4) Uani d 0.516(10) A 1
H H41' 0.2069 0.3189 -0.1914 0.124 Uiso d 0.516(10) A 1
C C41' 0.0704(13) 0.3512(9) -0.2460(12) 0.147(7) Uani d 0.516(10) A 1
H H41C 0.0473 0.3220 -0.2670 0.177 Uiso calc 0.516(10) A 1
H H41D 0.0305 0.3531 -0.2055 0.177 Uiso calc 0.516(10) A 1
N N42 -0.0147(11) 0.3378(4) 0.5054(5) 0.149(3) Uani d 1 . .
C C42 0.0241(18) 0.3506(10) -0.2923(16) 0.128(9) Uani d 0.484(10) A 2
H H42A -0.0224 0.3780 -0.2999 0.192 Uiso calc 0.484(10) A 2
H H42B 0.0117 0.3372 -0.2492 0.192 Uiso calc 0.484(10) A 2
H H42C -0.0003 0.3294 -0.3290 0.192 Uiso calc 0.484(10) A 2
C C42' 0.011(2) 0.3837(9) -0.2920(15) 0.139(10) Uani d 0.516(10) A 1
H H42D 0.0401 0.4137 -0.2786 0.208 Uiso calc 0.516(10) A 1
H H42E -0.0734 0.3823 -0.2906 0.208 Uiso calc 0.516(10) A 1
H H42F 0.0266 0.3773 -0.3379 0.208 Uiso calc 0.516(10) A 1
C C43 -0.0137(14) 0.3727(5) 0.4832(7) 0.149(3) Uani d 1 . .
C C44 -0.0170(10) 0.4147(3) 0.4516(5) 0.102(3) Uani d 1 . .
H H44A -0.0018 0.4111 0.4049 0.153 Uiso calc 1 . .
H H44B 0.0431 0.4341 0.4762 0.153 Uiso calc 1 . .
H H44C -0.0945 0.4282 0.4515 0.153 Uiso calc 1 . .

loop_
_atom_site_aniso_label
_atom_site_aniso_U_11
_atom_site_aniso_U_22
_atom_site_aniso_U_33
_atom_site_aniso_U_12
_atom_site_aniso_U_13
_atom_site_aniso_U_23
Fe1 0.0378(4) 0.0362(4) 0.0384(4) -0.0008(3) 0.0084(3) -0.0070(3)
Cl1 0.0531(10) 0.1021(15) 0.1332(19) 0.0037(10) 0.0371(11) -0.0379(14)
O1 0.046(2) 0.051(2) 0.042(2) -0.0027(17) 0.0117(16) -0.0159(17)
N1 0.036(2) 0.038(2) 0.037(2) -0.0013(18) 0.0073(17) -0.0079(18)
C1 0.031(2) 0.035(3) 0.033(2) 0.004(2) 0.0067(19) -0.002(2)
Fe2 0.0452(4) 0.0296(4) 0.0421(4) -0.0017(3) 0.0106(3) -0.0010(3)
Cl2 0.1143(16) 0.0631(12) 0.1173(17) -0.0273(11) 0.0420(14) 0.0211(11)
O2 0.0399(18) 0.0295(17) 0.0372(18) 0.0011(14) 0.0098(14) -0.0030(14)
N2 0.035(2) 0.026(2) 0.034(2) -0.0036(17) 0.0042(16) -0.0037(16)
C2 0.039(3) 0.044(3) 0.039(3) -0.002(2) 0.009(2) -0.006(2)
Fe3 0.0334(4) 0.0298(4) 0.0312(4) -0.0006(3) 0.0056(3) -0.0024(3)
Cl3 0.1142(15) 0.0578(10) 0.0535(9) -0.0009(10) 0.0111(9) -0.0205(8)
O3 0.056(2) 0.041(2) 0.066(3) -0.0027(18) 0.0150(19) 0.0148(19)
N3 0.033(2) 0.032(2) 0.034(2) -0.0048(17) 0.0031(17) -0.0017(17)
C3 0.040(3) 0.054(3) 0.042(3) 0.004(3) 0.009(2) -0.012(3)
Fe4 0.0359(4) 0.0306(4) 0.0319(4) 0.0006(3) 0.0041(3) -0.0025(3)
Cl4 0.0784(11) 0.1013(14) 0.0436(8) 0.0271(10) -0.0020(8) 0.0135(9)
O4 0.0322(17) 0.0324(17) 0.0327(17) 0.0009(14) 0.0025(13) -0.0013(14)
N4 0.038(2) 0.038(2) 0.059(3) -0.003(2) 0.010(2) -0.005(2)
C4 0.044(3) 0.050(3) 0.034(3) 0.002(2) 0.010(2) -0.003(2)
Fe5 0.0339(4) 0.0393(4) 0.0296(4) 0.0019(3) 0.0031(3) -0.0014(3)
O5 0.053(2) 0.0368(19) 0.0351(18) -0.0050(16) 0.0084(16) -0.0026(15)
N5 0.036(2) 0.042(3) 0.058(3) -0.005(2) 0.013(2) -0.004(2)
C5 0.053(3) 0.055(4) 0.048(3) -0.004(3) 0.014(3) -0.013(3)
O6 0.0331(18) 0.068(3) 0.0345(19) 0.0040(17) 0.0034(15) 0.0035(17)
N6 0.043(2) 0.035(2) 0.043(2) -0.0073(19) 0.0102(19) 0.0002(19)
C6 0.069(4) 0.058(4) 0.054(4) 0.009(3) 0.019(3) -0.011(3)
N7 0.035(2) 0.035(2) 0.036(2) 0.0009(18) 0.0076(17) -0.0014(18)
C7 0.049(3) 0.068(4) 0.068(4) 0.004(3) 0.022(3) -0.016(3)
O7 0.091(4) 0.113(5) 0.089(4) 0.005(3) 0.016(3) -0.020(3)
N8 0.034(2) 0.046(3) 0.035(2) 0.0000(19) 0.0066(17) 0.0013(19)
C8 0.053(3) 0.057(4) 0.058(4) -0.001(3) 0.018(3) -0.014(3)
N9 0.036(2) 0.062(3) 0.062(3) -0.003(2) 0.008(2) 0.008(3)
C9 0.040(3) 0.040(3) 0.044(3) -0.008(2) 0.009(2) -0.004(2)
N10 0.038(3) 0.059(3) 0.075(4) -0.003(2) 0.012(2) 0.019(3)
C10 0.051(3) 0.039(3) 0.055(3) -0.002(3) 0.013(3) -0.002(3)
N11 0.042(2) 0.028(2) 0.037(2) -0.0019(17) 0.0043(18) -0.0036(17)
C11 0.067(4) 0.038(3) 0.048(3) -0.011(3) 0.019(3) 0.001(2)
N12 0.041(2) 0.027(2) 0.031(2) 0.0004(17) 0.0073(17) 0.0010(16)
C12 0.064(4) 0.036(3) 0.050(3) -0.001(3) 0.017(3) -0.001(2)
N13 0.046(2) 0.029(2) 0.039(2) 0.0019(18) 0.0028(18) 0.0000(18)
C13 0.076(5) 0.042(3) 0.090(5) -0.002(3) 0.017(4) 0.011(3)
N14 0.071(3) 0.034(2) 0.035(2) -0.001(2) 0.007(2) 0.0002(18)
C14 0.088(5) 0.040(3) 0.085(5) 0.002(3) 0.020(4) 0.012(3)
N15 0.071(3) 0.035(2) 0.035(2) 0.004(2) 0.002(2) -0.0008(19)
C15 0.092(5) 0.040(3) 0.075(5) -0.019(3) 0.021(4) 0.000(3)
N16 0.038(2) 0.042(2) 0.034(2) -0.0015(19) 0.0030(18) -0.0005(18)
C16 0.076(4) 0.045(3) 0.070(4) -0.009(3) 0.020(3) 0.004(3)
N17 0.036(2) 0.037(2) 0.037(2) -0.0025(18) 0.0082(18) -0.0087(18)
C17 0.038(3) 0.036(3) 0.030(2) 0.002(2) 0.004(2) -0.004(2)
N18 0.041(2) 0.046(3) 0.035(2) 0.001(2) 0.0106(18) -0.0092(19)
C18 0.058(3) 0.039(3) 0.035(3) -0.003(3) 0.004(2) -0.003(2)
N19 0.060(3) 0.072(3) 0.037(3) 0.015(3) 0.005(2) -0.012(2)
C19 0.048(3) 0.036(3) 0.038(3) -0.004(2) 0.004(2) -0.007(2)
N20 0.064(3) 0.078(4) 0.034(2) 0.021(3) -0.001(2) -0.010(2)
C20 0.039(3) 0.035(3) 0.042(3) 0.001(2) 0.003(2) -0.005(2)
N21 0.047(3) 0.037(2) 0.051(3) 0.002(2) 0.009(2) -0.002(2)
C21 0.065(4) 0.033(3) 0.049(3) -0.001(3) 0.001(3) -0.002(2)
N22 0.060(3) 0.061(3) 0.065(3) 0.022(3) 0.019(3) 0.012(3)
C22 0.068(4) 0.035(3) 0.061(4) -0.004(3) 0.006(3) -0.011(3)
N23 0.064(3) 0.089(4) 0.073(4) 0.031(3) 0.024(3) 0.026(3)
C23 0.061(4) 0.048(3) 0.049(3) 0.000(3) 0.007(3) -0.015(3)
N24 0.046(3) 0.037(2) 0.044(2) 0.004(2) 0.008(2) 0.0011(19)
C24 0.063(4) 0.046(3) 0.037(3) 0.000(3) 0.007(3) -0.005(2)
N25 0.076(4) 0.108(5) 0.067(4) 0.031(4) 0.017(3) 0.034(4)
C25 0.042(3) 0.046(3) 0.034(3) 0.002(2) 0.003(2) -0.003(2)
N26 0.050(3) 0.035(2) 0.052(3) -0.009(2) 0.012(2) -0.007(2)
C26 0.047(3) 0.050(3) 0.032(3) 0.002(3) 0.004(2) -0.005(2)
C27 0.040(3) 0.045(3) 0.035(3) -0.003(2) -0.003(2) 0.000(2)
N27 0.099(3) 0.052(2) 0.074(3) -0.028(2) 0.029(2) -0.0225(19)
C28 0.035(3) 0.049(3) 0.039(3) -0.007(2) 0.003(2) 0.003(2)
N28 0.099(3) 0.052(2) 0.074(3) -0.028(2) 0.029(2) -0.0225(19)
N29 0.051(3) 0.037(2) 0.053(3) -0.003(2) 0.012(2) -0.011(2)
C29 0.042(3) 0.057(4) 0.047(3) 0.005(3) 0.010(2) 0.008(3)
N30 0.110(5) 0.085(4) 0.070(4) -0.039(4) 0.032(4) -0.035(3)
C30 0.040(3) 0.057(4) 0.054(3) 0.008(3) -0.003(3) 0.002(3)
N31 0.037(2) 0.049(3) 0.038(2) 0.002(2) 0.0025(18) -0.012(2)
C31 0.048(3) 0.053(3) 0.042(3) 0.004(3) -0.003(2) 0.005(3)
N32 0.045(3) 0.080(4) 0.063(3) 0.001(3) 0.008(2) -0.035(3)
C32 0.052(3) 0.060(4) 0.036(3) 0.002(3) 0.006(2) 0.000(3)
N33 0.047(3) 0.089(4) 0.070(4) 0.009(3) 0.011(3) -0.039(3)
C33 0.061(4) 0.057(4) 0.058(4) 0.014(3) 0.008(3) 0.008(3)
N34 0.034(2) 0.045(2) 0.035(2) 0.0053(19) 0.0064(17) -0.0013(19)
C34 0.068(4) 0.060(4) 0.064(4) -0.014(3) 0.023(3) -0.024(3)
N35 0.037(3) 0.097(4) 0.079(4) 0.002(3) 0.015(3) -0.032(3)
C35 0.059(3) 0.030(3) 0.048(3) 0.000(3) 0.013(3) 0.002(2)
N36 0.044(2) 0.042(2) 0.034(2) 0.005(2) 0.0052(18) 0.0007(19)
C36 0.042(3) 0.057(4) 0.050(3) 0.004(3) 0.013(2) -0.008(3)
N37 0.061(3) 0.052(3) 0.043(3) 0.005(2) 0.000(2) 0.008(2)
C37 0.172(11) 0.116(10) 0.138(8) -0.011(8) 0.036(8) -0.028(7)
C37' 0.172(11) 0.116(10) 0.138(8) -0.011(8) 0.036(8) -0.028(7)
N38 0.082(4) 0.051(3) 0.055(3) -0.005(3) -0.004(3) 0.017(2)
C38 0.19(3) 0.125(13) 0.087(7) 0.009(12) -0.006(11) -0.011(7)
C38' 0.19(3) 0.125(13) 0.087(7) 0.009(12) -0.006(11) -0.011(7)
N39 0.043(2) 0.034(2) 0.037(2) 0.0010(19) 0.0071(19) -0.0002(18)
C39 0.115(8) 0.132(9) 0.104(8) -0.021(7) 0.017(6) -0.004(7)
C39' 0.115(8) 0.132(9) 0.104(8) -0.021(7) 0.017(6) -0.004(7)
N40 0.078(4) 0.048(3) 0.065(3) -0.015(3) 0.003(3) 0.013(3)
C40 0.126(8) 0.143(11) 0.137(12) 0.003(8) 0.025(7) 0.001(9)
C40' 0.126(8) 0.143(11) 0.137(12) 0.003(8) 0.025(7) 0.001(9)
N41 0.121(8) 0.087(10) 0.101(6) -0.005(8) 0.015(7) -0.009(6)
C41 0.139(10) 0.161(10) 0.136(10) 0.012(8) 0.000(7) 0.012(8)
N41' 0.121(8) 0.087(10) 0.101(6) -0.005(8) 0.015(7) -0.009(6)
C41' 0.139(10) 0.161(10) 0.136(10) 0.012(8) 0.000(7) 0.012(8)
N42 0.204(8) 0.123(7) 0.123(6) 0.034(6) 0.039(5) 0.052(5)
C42 0.117(11) 0.125(12) 0.137(12) -0.006(9) 0.002(9) 0.000(9)
C42' 0.17(2) 0.117(18) 0.13(2) 0.060(17) 0.036(16) 0.045(16)
C43 0.204(8) 0.123(7) 0.123(6) 0.034(6) 0.039(5) 0.052(5)
C44 0.133(8) 0.096(7) 0.079(6) 0.009(6) 0.022(5) -0.004(5)

loop_
_atom_type_symbol
_atom_type_description
_atom_type_scat_dispersion_real
_atom_type_scat_dispersion_imag
_atom_type_scat_source
C C 0.0033 0.0016 'International Tables Vol C Tables 4.2.6.8 and 6.1.1.4'
H H 0.0000 0.0000 'International Tables Vol C Tables 4.2.6.8 and 6.1.1.4'
Cl Cl 0.1484 0.1585 'International Tables Vol C Tables 4.2.6.8 and 6.1.1.4'
Fe Fe 0.3463 0.8444 'International Tables Vol C Tables 4.2.6.8 and 6.1.1.4'
N N 0.0061 0.0033 'International Tables Vol C Tables 4.2.6.8 and 6.1.1.4'
O O 0.0106 0.0060 'International Tables Vol C Tables 4.2.6.8 and 6.1.1.4'

loop_
_geom_angle_atom_site_label_1
_geom_angle_atom_site_label_2
_geom_angle_atom_site_label_3
_geom_angle_site_symmetry_1
_geom_angle_site_symmetry_3
_geom_angle
_geom_angle_publ_flag
O1 Fe1 O2 . . 174.36(15) ?
O1 Fe1 N29 . . 90.87(17) ?
O2 Fe1 N29 . . 83.59(15) ?
O1 Fe1 N18 . . 96.17(16) ?
O2 Fe1 N18 . . 85.21(14) ?
N29 Fe1 N18 . . 92.63(18) ?
O1 Fe1 N21 . . 95.49(17) ?
O2 Fe1 N21 . . 83.13(15) ?
N29 Fe1 N21 . . 86.65(18) ?
N18 Fe1 N21 . . 168.32(16) ?
O1 Fe1 N1 . . 86.57(15) ?
O2 Fe1 N1 . . 98.89(14) ?
N29 Fe1 N1 . . 175.86(17) ?
N18 Fe1 N1 . . 90.89(16) ?
N21 Fe1 N1 . . 90.34(16) ?
C4 O1 Fe1 . . 128.2(3) ?
C2 N1 C1 . . 116.0(4) ?
C2 N1 Fe1 . . 119.7(3) ?
C1 N1 Fe1 . . 123.9(3) ?
N2 C1 N5 . . 111.0(4) ?
N2 C1 N1 . . 121.7(4) ?
N5 C1 N1 . . 127.3(4) ?
O3 Fe2 O2 . . 170.98(16) ?
O3 Fe2 N24 . . 86.78(17) ?
O2 Fe2 N24 . . 84.28(15) ?
O3 Fe2 N26 . . 96.03(18) ?
O2 Fe2 N26 . . 82.62(15) ?
N24 Fe2 N26 . . 89.15(17) ?
O3 Fe2 N13 . . 98.76(17) ?
O2 Fe2 N13 . . 84.00(14) ?
N24 Fe2 N13 . . 99.67(16) ?
N26 Fe2 N13 . . 163.14(17) ?
O3 Fe2 N6 . . 86.27(16) ?
O2 Fe2 N6 . . 102.56(15) ?
N24 Fe2 N6 . . 172.14(16) ?
N26 Fe2 N6 . . 87.92(17) ?
N13 Fe2 N6 . . 85.03(16) ?
Fe3 O2 Fe2 . . 120.95(17) ?
Fe3 O2 Fe1 . . 119.71(17) ?
Fe2 O2 Fe1 . . 119.17(16) ?
C1 N2 N3 . . 105.2(4) ?
C1 N2 Fe3 . . 139.0(3) ?
N3 N2 Fe3 . . 115.7(3) ?
N1 C2 C3 . . 126.5(5) ?
N1 C2 H2 . . 116.7 ?
C3 C2 H2 . . 116.7 ?
O2 Fe3 O4 . . 178.83(14) ?
O2 Fe3 N2 . . 93.40(15) ?
O4 Fe3 N2 . . 86.29(14) ?
O2 Fe3 N7 . . 94.46(15) ?
O4 Fe3 N7 . . 85.85(14) ?
N2 Fe3 N7 . . 172.13(15) ?
O2 Fe3 N17 . . 87.47(15) ?
O4 Fe3 N17 . . 93.65(15) ?
N2 Fe3 N17 . . 89.50(15) ?
N7 Fe3 N17 . . 91.31(15) ?
O2 Fe3 N12 . . 85.41(14) ?
O4 Fe3 N12 . . 93.47(14) ?
N2 Fe3 N12 . . 90.96(15) ?
N7 Fe3 N12 . . 89.21(15) ?
N17 Fe3 N12 . . 172.88(15) ?
C12 O3 Fe2 . . 132.1(4) ?
N4 N3 N2 . . 108.9(4) ?
N4 N3 Fe4 . . 132.9(3) ?
N2 N3 Fe4 . . 118.0(3) ?
C8 C3 C4 . . 118.0(5) ?
C8 C3 C2 . . 118.0(5) ?
C4 C3 C2 . . 124.1(5) ?
O4 Fe4 O5 . . 175.77(14) ?
O4 Fe4 N39 . . 85.27(15) ?
O5 Fe4 N39 . . 91.20(15) ?
O4 Fe4 N31 . . 83.73(15) ?
O5 Fe4 N31 . . 98.42(16) ?
N39 Fe4 N31 . . 86.61(17) ?
O4 Fe4 N3 . . 83.57(14) ?
O5 Fe4 N3 . . 94.56(15) ?
N39 Fe4 N3 . . 96.94(15) ?
N31 Fe4 N3 . . 166.48(16) ?
O4 Fe4 N11 . . 98.95(14) ?
O5 Fe4 N11 . . 84.89(14) ?
N39 Fe4 N11 . . 170.57(15) ?
N31 Fe4 N11 . . 85.48(16) ?
N3 Fe4 N11 . . 91.93(15) ?
Fe3 O4 Fe4 . . 120.87(16) ?
Fe3 O4 Fe5 . . 120.55(16) ?
Fe4 O4 Fe5 . . 118.58(16) ?
N3 N4 N5 . . 109.4(4) ?
O1 C4 C5 . . 118.9(5) ?
O1 C4 C3 . . 122.1(5) ?
C5 C4 C3 . . 119.0(5) ?
O6 Fe5 O4 . . 175.84(14) ?
O6 Fe5 N34 . . 90.87(16) ?
O4 Fe5 N34 . . 85.43(14) ?
O6 Fe5 N36 . . 98.13(16) ?
O4 Fe5 N36 . . 83.52(15) ?
N34 Fe5 N36 . . 86.03(16) ?
O6 Fe5 N8 . . 95.56(16) ?
O4 Fe5 N8 . . 82.88(14) ?
N34 Fe5 N8 . . 94.82(16) ?
N36 Fe5 N8 . . 166.27(16) ?
O6 Fe5 N16 . . 84.85(15) ?
O4 Fe5 N16 . . 99.05(14) ?
N34 Fe5 N16 . . 171.91(16) ?
N36 Fe5 N16 . . 87.78(16) ?
N8 Fe5 N16 . . 92.43(16) ?
C20 O5 Fe4 . . 128.2(3) ?
N4 N5 C1 . . 105.4(4) ?
C6 C5 C4 . . 120.7(5) ?
C6 C5 H5 . . 119.6 ?
C4 C5 H5 . . 119.6 ?
C28 O6 Fe5 . . 131.3(3) ?
C10 N6 C9 . . 115.1(4) ?
C10 N6 Fe2 . . 122.3(4) ?
C9 N6 Fe2 . . 122.7(3) ?
C5 C6 C7 . . 119.8(6) ?
C5 C6 H6 . . 120.1 ?
C7 C6 H6 . . 120.1 ?
C9 N7 N8 . . 105.3(4) ?
C9 N7 Fe3 . . 139.2(4) ?
N8 N7 Fe3 . . 115.2(3) ?
C8 C7 C6 . . 120.7(6) ?
C8 C7 Cl1 . . 120.2(5) ?
C6 C7 Cl1 . . 119.1(5) ?
H7A O7 H7B . . 111.6 ?
N9 N8 N7 . . 109.1(4) ?
N9 N8 Fe5 . . 131.3(3) ?
N7 N8 Fe5 . . 119.3(3) ?
C7 C8 C3 . . 121.6(6) ?
C7 C8 H8 . . 119.2 ?
C3 C8 H8 . . 119.2 ?
N8 N9 N10 . . 108.5(4) ?
N7 C9 N10 . . 111.1(5) ?
N7 C9 N6 . . 122.3(4) ?
N10 C9 N6 . . 126.6(5) ?
C9 N10 N9 . . 106.0(4) ?
N6 C10 C11 . . 126.8(5) ?
N6 C10 H10 . . 116.6 ?
C11 C10 H10 . . 116.6 ?
C18 N11 C17 . . 115.7(4) ?
C18 N11 Fe4 . . 120.1(3) ?
C17 N11 Fe4 . . 123.5(3) ?
C16 C11 C12 . . 120.7(6) ?
C16 C11 C10 . . 116.5(6) ?
C12 C11 C10 . . 122.8(5) ?
C17 N12 N13 . . 105.3(4) ?
C17 N12 Fe3 . . 138.0(3) ?
N13 N12 Fe3 . . 115.3(3) ?
O3 C12 C11 . . 123.5(5) ?
O3 C12 C13 . . 118.2(6) ?
C11 C12 C13 . . 118.2(6) ?
N14 N13 N12 . . 109.0(4) ?
N14 N13 Fe2 . . 133.3(3) ?
N12 N13 Fe2 . . 117.7(3) ?
C14 C13 C12 . . 120.8(7) ?
C14 C13 H13 . . 119.6 ?
C12 C13 H13 . . 119.6 ?
N13 N14 N15 . . 109.2(4) ?
C13 C14 C15 . . 119.5(6) ?
C13 C14 H14 . . 120.3 ?
C15 C14 H14 . . 120.3 ?
C17 N15 N14 . . 105.1(4) ?
C16 C15 C14 . . 121.8(6) ?
C16 C15 Cl2 . . 120.7(6) ?
C14 C15 Cl2 . . 117.5(5) ?
C26 N16 C25 . . 115.0(4) ?
C26 N16 Fe5 . . 120.4(4) ?
C25 N16 Fe5 . . 124.3(3) ?
C15 C16 C11 . . 118.8(7) ?
C15 C16 H16 . . 120.6 ?
C11 C16 H16 . . 120.6 ?
C25 N17 N18 . . 105.6(4) ?
C25 N17 Fe3 . . 138.7(3) ?
N18 N17 Fe3 . . 115.6(3) ?
N12 C17 N15 . . 111.3(4) ?
N12 C17 N11 . . 121.7(4) ?
N15 C17 N11 . . 127.0(4) ?
N19 N18 N17 . . 108.7(4) ?
N19 N18 Fe1 . . 133.2(3) ?
N17 N18 Fe1 . . 118.1(3) ?
N11 C18 C19 . . 126.3(5) ?
N11 C18 H18 . . 116.8 ?
C19 C18 H18 . . 116.8 ?
N18 N19 N20 . . 109.2(4) ?
C18 C19 C24 . . 116.7(5) ?
C18 C19 C20 . . 124.3(5) ?
C24 C19 C20 . . 119.1(5) ?
N19 N20 C25 . . 105.9(4) ?
O5 C20 C21 . . 119.9(5) ?
O5 C20 C19 . . 121.4(4) ?
C21 C20 C19 . . 118.7(5) ?
N22 N21 N24 . . 110.7(4) ?
N22 N21 Fe1 . . 131.2(4) ?
N24 N21 Fe1 . . 117.8(3) ?
C22 C21 C20 . . 121.6(6) ?
C22 C21 H21 . . 119.2 ?
C20 C21 H21 . . 119.2 ?
N21 N22 N23 . . 108.9(5) ?
C21 C22 C23 . . 119.5(5) ?
C21 C22 H22 . . 120.2 ?
C23 C22 H22 . . 120.2 ?
C33 N23 N22 . . 105.2(5) ?
C24 C23 C22 . . 121.0(5) ?
C24 C23 Cl3 . . 120.9(5) ?
C22 C23 Cl3 . . 118.1(4) ?
C33 N24 N21 . . 103.7(4) ?
C33 N24 Fe2 . . 138.3(4) ?
N21 N24 Fe2 . . 116.2(3) ?
C23 C24 C19 . . 120.0(5) ?
C23 C24 H24 . . 120.0 ?
C19 C24 H24 . . 120.0 ?
C33 N25 H25A . . 120.0 ?
C33 N25 H25B . . 120.0 ?
H25A N25 H25B . . 120.0 ?
N17 C25 N20 . . 110.6(5) ?
N17 C25 N16 . . 122.2(4) ?
N20 C25 N16 . . 127.0(5) ?
N27 N26 N29 . . 110.5(4) ?
N27 N26 Fe2 . . 131.8(4) ?
N29 N26 Fe2 . . 117.5(3) ?
N16 C26 C27 . . 126.3(5) ?
N16 C26 H26 . . 116.8 ?
C27 C26 H26 . . 116.8 ?
C32 C27 C28 . . 119.2(5) ?
C32 C27 C26 . . 116.9(5) ?
C28 C27 C26 . . 123.6(5) ?
N26 N27 N28 . . 108.0(5) ?
O6 C28 C29 . . 120.9(5) ?
O6 C28 C27 . . 121.6(5) ?
C29 C28 C27 . . 117.4(5) ?
C34 N28 N27 . . 106.0(5) ?
C34 N29 N26 . . 104.2(5) ?
C34 N29 Fe1 . . 138.2(4) ?
N26 N29 Fe1 . . 117.3(3) ?
C30 C29 C28 . . 122.0(5) ?
C30 C29 H29 . . 119.0 ?
C28 C29 H29 . . 119.0 ?
C34 N30 H30A . . 120.0 ?
C34 N30 H30B . . 120.0 ?
H30A N30 H30B . . 120.0 ?
C29 C30 C31 . . 120.0(5) ?
C29 C30 H30 . . 120.0 ?
C31 C30 H30 . . 120.0 ?
N32 N31 N34 . . 109.2(4) ?
N32 N31 Fe4 . . 132.7(4) ?
N34 N31 Fe4 . . 117.6(3) ?
C32 C31 C30 . . 120.3(5) ?
C32 C31 Cl4 . . 120.4(5) ?
C30 C31 Cl4 . . 119.3(4) ?
N31 N32 N33 . . 109.8(4) ?
C31 C32 C27 . . 120.9(5) ?
C31 C32 H32 . . 119.6 ?
C27 C32 H32 . . 119.6 ?
N32 N33 C36 . . 105.3(4) ?
N23 C33 N25 . . 124.2(6) ?
N23 C33 N24 . . 111.5(6) ?
N25 C33 N24 . . 124.3(6) ?
C36 N34 N31 . . 104.6(4) ?
C36 N34 Fe5 . . 138.6(4) ?
N31 N34 Fe5 . . 115.9(3) ?
N29 C34 N28 . . 111.3(6) ?
N29 C34 N30 . . 123.2(6) ?
N28 C34 N30 . . 125.4(6) ?
C36 N35 H35A . . 120.0 ?
C36 N35 H35B . . 120.0 ?
H35A N35 H35B . . 120.0 ?
N39 C35 N38 . . 111.3(5) ?
N39 C35 N40 . . 123.6(5) ?
N38 C35 N40 . . 125.1(5) ?
N37 N36 N39 . . 109.5(4) ?
N37 N36 Fe5 . . 131.3(4) ?
N39 N36 Fe5 . . 118.6(3) ?
N34 C36 N35 . . 125.1(5) ?
N34 C36 N33 . . 111.1(5) ?
N35 C36 N33 . . 123.9(5) ?
N36 N37 N38 . . 110.2(5) ?
N41 C37 C38 . . 114(3) ?
N41 C37 H37A . . 108.8 ?
C38 C37 H37A . . 108.8 ?
N41 C37 H37B . . 108.8 ?
C38 C37 H37B . . 108.8 ?
H37A C37 H37B . . 107.7 ?
N41' C37' C38' . . 114.5(11) ?
N41' C37' H37C . . 108.6 ?
C38' C37' H37C . . 108.6 ?
N41' C37' H37D . . 108.6 ?
C38' C37' H37D . . 108.6 ?
H37C C37' H37D . . 107.6 ?
N37 N38 C35 . . 104.8(4) ?
C37 C38 H38A . . 109.5 ?
C37 C38 H38B . . 109.5 ?
H38A C38 H38B . . 109.5 ?
C37 C38 H38C . . 109.5 ?
H38A C38 H38C . . 109.5 ?
H38B C38 H38C . . 109.5 ?
C37' C38' H38D . . 109.5 ?
C37' C38' H38E . . 109.5 ?
H38D C38' H38E . . 109.5 ?
C37' C38' H38F . . 109.5 ?
H38D C38' H38F . . 109.5 ?
H38E C38' H38F . . 109.5 ?
C35 N39 N36 . . 104.0(4) ?
C35 N39 Fe4 . . 139.4(4) ?
N36 N39 Fe4 . . 115.2(3) ?
N41 C39 C40 . . 112(2) ?
N41 C39 H39A . . 109.3 ?
C40 C39 H39A . . 109.3 ?
N41 C39 H39B . . 109.3 ?
C40 C39 H39B . . 109.3 ?
H39A C39 H39B . . 107.9 ?
N41' C39' C40' . . 117(2) ?
N41' C39' H39C . . 108.0 ?
C40' C39' H39C . . 108.0 ?
N41' C39' H39D . . 108.0 ?
C40' C39' H39D . . 108.0 ?
H39C C39' H39D . . 107.3 ?
C35 N40 H40A . . 120.0 ?
C35 N40 H40B . . 120.0 ?
H40A N40 H40B . . 120.0 ?
C39 C40 H40C . . 109.5 ?
C39 C40 H40D . . 109.5 ?
H40C C40 H40D . . 109.5 ?
C39 C40 H40E . . 109.5 ?
H40C C40 H40E . . 109.5 ?
H40D C40 H40E . . 109.5 ?
C39' C40' H40F . . 109.5 ?
C39' C40' H40G . . 109.5 ?
H40F C40' H40G . . 109.5 ?
C39' C40' H40H . . 109.5 ?
H40F C40' H40H . . 109.5 ?
H40G C40' H40H . . 109.5 ?
C41 N41 C39 . . 109.1(10) ?
C41 N41 C37 . . 108.0(10) ?
C39 N41 C37 . . 107.7(10) ?
C41 N41 H41 . . 112.1 ?
C39 N41 H41 . . 111.2 ?
C37 N41 H41 . . 108.7 ?
N41 C41 C42 . . 110(2) ?
N41 C41 H41A . . 109.6 ?
C42 C41 H41A . . 109.6 ?
N41 C41 H41B . . 109.6 ?
C42 C41 H41B . . 109.6 ?
H41A C41 H41B . . 108.1 ?
C39' N41' C37' . . 109.5(10) ?
C39' N41' C41' . . 108.8(10) ?
C37' N41' C41' . . 108.8(10) ?
C39' N41' H41' . . 110.7 ?
C37' N41' H41' . . 109.0 ?
C41' N41' H41' . . 110.1 ?
C42' C41' N41' . . 131(2) ?
C42' C41' H41C . . 104.6 ?
N41' C41' H41C . . 104.6 ?
C42' C41' H41D . . 104.6 ?
N41' C41' H41D . . 104.6 ?
H41C C41' H41D . . 105.7 ?
C41 C42 H42A . . 109.5 ?
C41 C42 H42B . . 109.5 ?
H42A C42 H42B . . 109.5 ?
C41 C42 H42C . . 109.5 ?
H42A C42 H42C . . 109.5 ?
H42B C42 H42C . . 109.5 ?
C41' C42' H42D . . 109.5 ?
C41' C42' H42E . . 109.5 ?
H42D C42' H42E . . 109.5 ?
C41' C42' H42F . . 109.5 ?
H42D C42' H42F . . 109.5 ?
H42E C42' H42F . . 109.5 ?
N42 C43 C44 . . 176.0(17) ?
C43 C44 H44A . . 109.5 ?
C43 C44 H44B . . 109.5 ?
H44A C44 H44B . . 109.5 ?
C43 C44 H44C . . 109.5 ?
H44A C44 H44C . . 109.5 ?
H44B C44 H44C . . 109.5 ?

loop_
_geom_bond_atom_site_label_1
_geom_bond_atom_site_label_2
_geom_bond_site_symmetry_2
_geom_bond_distance
_geom_bond_publ_flag
Fe1 O1 . 1.903(3) ?
Fe1 O2 . 1.922(3) ?
Fe1 N29 . 2.098(4) ?
Fe1 N18 . 2.151(4) ?
Fe1 N21 . 2.164(5) ?
Fe1 N1 . 2.186(4) ?
Cl1 C7 . 1.744(6) ?
O1 C4 . 1.300(6) ?
N1 C2 . 1.306(6) ?
N1 C1 . 1.403(6) ?
C1 N2 . 1.317(6) ?
C1 N5 . 1.337(6) ?
Fe2 O3 . 1.891(4) ?
Fe2 O2 . 1.912(3) ?
Fe2 N24 . 2.114(4) ?
Fe2 N26 . 2.138(4) ?
Fe2 N13 . 2.179(4) ?
Fe2 N6 . 2.207(4) ?
Cl2 C15 . 1.742(7) ?
O2 Fe3 . 1.872(3) ?
N2 N3 . 1.356(5) ?
N2 Fe3 . 2.095(4) ?
C2 C3 . 1.423(7) ?
C2 H2 . 0.9300 ?
Fe3 O4 . 1.890(3) ?
Fe3 N7 . 2.118(4) ?
Fe3 N17 . 2.123(4) ?
Fe3 N12 . 2.135(4) ?
Cl3 C23 . 1.731(6) ?
O3 C12 . 1.301(7) ?
N3 N4 . 1.304(6) ?
N3 Fe4 . 2.183(4) ?
C3 C8 . 1.401(8) ?
C3 C4 . 1.417(8) ?
Fe4 O4 . 1.901(3) ?
Fe4 O5 . 1.909(3) ?
Fe4 N39 . 2.107(4) ?
Fe4 N31 . 2.153(4) ?
Fe4 N11 . 2.212(4) ?
Cl4 C31 . 1.747(5) ?
O4 Fe5 . 1.923(3) ?
N4 N5 . 1.333(6) ?
C4 C5 . 1.409(7) ?
Fe5 O6 . 1.908(3) ?
Fe5 N34 . 2.095(4) ?
Fe5 N36 . 2.135(4) ?
Fe5 N8 . 2.160(4) ?
Fe5 N16 . 2.212(4) ?
O5 C20 . 1.328(6) ?
C5 C6 . 1.378(8) ?
C5 H5 . 0.9300 ?
O6 C28 . 1.311(6) ?
N6 C10 . 1.300(7) ?
N6 C9 . 1.403(7) ?
C6 C7 . 1.377(9) ?
C6 H6 . 0.9300 ?
N7 C9 . 1.321(6) ?
N7 N8 . 1.350(6) ?
C7 C8 . 1.365(8) ?
O7 H7A . 0.8086 ?
O7 H7B . 0.8275 ?
N8 N9 . 1.323(6) ?
C8 H8 . 0.9300 ?
N9 N10 . 1.338(7) ?
C9 N10 . 1.332(7) ?
C10 C11 . 1.442(8) ?
C10 H10 . 0.9300 ?
N11 C18 . 1.306(6) ?
N11 C17 . 1.404(6) ?
C11 C16 . 1.396(8) ?
C11 C12 . 1.398(9) ?
N12 C17 . 1.315(6) ?
N12 N13 . 1.352(5) ?
C12 C13 . 1.411(8) ?
N13 N14 . 1.303(6) ?
C13 C14 . 1.373(9) ?
C13 H13 . 0.9300 ?
N14 N15 . 1.342(6) ?
C14 C15 . 1.381(10) ?
C14 H14 . 0.9300 ?
N15 C17 . 1.334(6) ?
C15 C16 . 1.375(9) ?
N16 C26 . 1.303(6) ?
N16 C25 . 1.392(7) ?
C16 H16 . 0.9300 ?
N17 C25 . 1.317(6) ?
N17 N18 . 1.350(6) ?
N18 N19 . 1.313(6) ?
C18 C19 . 1.413(7) ?
C18 H18 . 0.9300 ?
N19 N20 . 1.326(7) ?
C19 C24 . 1.421(7) ?
C19 C20 . 1.422(7) ?
N20 C25 . 1.336(7) ?
C20 C21 . 1.388(7) ?
N21 N22 . 1.298(6) ?
N21 N24 . 1.356(6) ?
C21 C22 . 1.373(8) ?
C21 H21 . 0.9300 ?
N22 N23 . 1.356(7) ?
C22 C23 . 1.401(9) ?
C22 H22 . 0.9300 ?
N23 C33 . 1.334(8) ?
C23 C24 . 1.359(8) ?
N24 C33 . 1.347(7) ?
C24 H24 . 0.9300 ?
N25 C33 . 1.339(8) ?
N25 H25A . 0.8600 ?
N25 H25B . 0.8600 ?
N26 N27 . 1.292(7) ?
N26 N29 . 1.354(6) ?
C26 C27 . 1.428(7) ?
C26 H26 . 0.9300 ?
C27 C32 . 1.408(7) ?
C27 C28 . 1.428(7) ?
N27 N28 . 1.340(8) ?
C28 C29 . 1.383(7) ?
N28 C34 . 1.326(8) ?
N29 C34 . 1.313(7) ?
C29 C30 . 1.366(8) ?
C29 H29 . 0.9300 ?
N30 C34 . 1.361(9) ?
N30 H30A . 0.8600 ?
N30 H30B . 0.8600 ?
C30 C31 . 1.395(8) ?
C30 H30 . 0.9300 ?
N31 N32 . 1.294(6) ?
N31 N34 . 1.373(6) ?
C31 C32 . 1.342(8) ?
N32 N33 . 1.341(7) ?
C32 H32 . 0.9300 ?
N33 C36 . 1.343(7) ?
N34 C36 . 1.328(7) ?
N35 C36 . 1.336(7) ?
N35 H35A . 0.8600 ?
N35 H35B . 0.8600 ?
C35 N39 . 1.337(6) ?
C35 N38 . 1.341(8) ?
C35 N40 . 1.352(7) ?
N36 N37 . 1.291(6) ?
N36 N39 . 1.367(6) ?
N37 N38 . 1.340(7) ?
C37 N41 . 1.435(10) ?
C37 C38 . 1.542(10) ?
C37 H37A . 0.9700 ?
C37 H37B . 0.9700 ?
C37' N41' . 1.428(10) ?
C37' C38' . 1.542(10) ?
C37' H37C . 0.9700 ?
C37' H37D . 0.9700 ?
C38 H38A . 0.9600 ?
C38 H38B . 0.9600 ?
C38 H38C . 0.9600 ?
C38' H38D . 0.9600 ?
C38' H38E . 0.9600 ?
C38' H38F . 0.9600 ?
C39 N41 . 1.435(10) ?
C39 C40 . 1.544(10) ?
C39 H39A . 0.9700 ?
C39 H39B . 0.9700 ?
C39' N41' . 1.428(10) ?
C39' C40' . 1.541(10) ?
C39' H39C . 0.9700 ?
C39' H39D . 0.9700 ?
N40 H40A . 0.8600 ?
N40 H40B . 0.8600 ?
C40 H40C . 0.9600 ?
C40 H40D . 0.9600 ?
C40 H40E . 0.9600 ?
C40' H40F . 0.9600 ?
C40' H40G . 0.9600 ?
C40' H40H . 0.9600 ?
N41 C41 . 1.434(10) ?
N41 H41 . 0.9664 ?
C41 C42 . 1.552(10) ?
C41 H41A . 0.9700 ?
C41 H41B . 0.9700 ?
N41' C41' . 1.437(10) ?
N41' H41' . 0.9577 ?
C41' C42' . 1.41(3) ?
C41' H41C . 0.9700 ?
C41' H41D . 0.9700 ?
N42 C43 . 1.112(14) ?
C42 H42A . 0.9600 ?
C42 H42B . 0.9600 ?
C42 H42C . 0.9600 ?
C42' H42D . 0.9600 ?
C42' H42E . 0.9600 ?
C42' H42F . 0.9600 ?
C43 C44 . 1.377(14) ?
C44 H44A . 0.9600 ?
C44 H44B . 0.9600 ?
C44 H44C . 0.9600 ?

loop_
_geom_hbond_atom_site_label_D
_geom_hbond_atom_site_label_H
_geom_hbond_atom_site_label_A
_geom_hbond_site_symmetry_A
_geom_hbond_distance_DH
_geom_hbond_distance_HA
_geom_hbond_distance_DA
_geom_hbond_angle_DHA
N25 H25B Cl1 4_566 0.86 2.95 3.496(6) 123.3
N25 H25B O3 . 0.86 2.40 2.990(7) 126.0
N30 H30A O1 . 0.86 2.39 3.030(7) 132.1
N35 H35A O6 . 0.86 2.41 3.056(6) 132.1
N35 H35A N5 1_455 0.86 2.42 3.089(7) 134.7
N40 H40A O5 . 0.86 2.48 3.103(6) 129.7
N40 H40B N27 2_555 0.86 2.52 3.096(8) 125.3
N41 H41 N23 4_566 0.97 2.27 3.23(2) 170.7
C21 H21 N28 2_555 0.93 2.47 3.240(8) 140.2
N30 H30B N42 4_665 0.86 2.86 3.218(12) 106.8

_cod_database_fobs_code 2022177
